data_2008600
loop_
_publ_author_name
'Kazuhiro Yamato'
'Hiroyuki Miyake'
'Ken Hirotsu'
'Yoshitane Kojima'

_publ_section_title
;
 <i>N</i>-<i>tert</i>-Butoxycarbonyl-<i>N</i>,<i>N</i>'-ethylene-bridged
 (<i>S</i>)-tyrosyl-(<i>S</i>)-tyrosine methyl ester
;
_journal_issue 6
_journal_name_full 'Acta Crystallographica Section C'
_journal_page_first 1023
_journal_page_last 1025
_journal_paper_doi 10.1107/S0108270199002449
_journal_volume 55
_journal_year 1999
_chemical_formula_moiety 'C26 H32 N2 O7'
_chemical_formula_sum 'C26 H32 N2 O7'
_chemical_formula_weight 484.55
_space_group_IT_number 4
_symmetry_cell_setting monoclinic
_symmetry_space_group_name_Hall 'P 2yb'
_symmetry_space_group_name_H-M 'P 1 21 1'
_audit_creation_method 'from TEXRAY.INF file'
_cell_angle_alpha 90
_cell_angle_beta 101.00(3)
_cell_angle_gamma 90
_cell_formula_units_Z 2
_cell_length_a 9.641(4)
_cell_length_b 10.251(4)
_cell_length_c 13.893(5)
_cell_measurement_reflns_used 25
_cell_measurement_temperature 150
_cell_measurement_theta_max 17.1
_cell_measurement_theta_min 12.8
_cell_volume 1347.8(9)
_computing_cell_refinement 'Rigaku/AFC Diffractometer Control Software'
_computing_data_collection 'Rigaku/AFC Diffractometer Control Software (Rigaku Corporation, 1988)'
_computing_data_reduction 'TEXSAN (Molecular Structure Corporation, 1995)'
_computing_publication_material TEXSAN
_computing_structure_refinement TEXSAN
_computing_structure_solution 'SHELXS86 (Sheldrick, 1985) and DIRDIF94 (Beurskens et al., 1994)'
_diffrn_ambient_temperature 150
_diffrn_measurement_device 'Rigaku AFC-7R'
_diffrn_measurement_method \w/2\q
_diffrn_radiation_monochromator graphite
_diffrn_radiation_source 'Rigaku rotating anode'
_diffrn_radiation_type 'Mo K\a'
_diffrn_radiation_wavelength 0.7107
_diffrn_reflns_av_R_equivalents 0.023
_diffrn_reflns_av_sigmaI/netI 0.045
_diffrn_reflns_limit_h_max 11
_diffrn_reflns_limit_h_min 0
_diffrn_reflns_limit_k_max 12
_diffrn_reflns_limit_k_min 0
_diffrn_reflns_limit_l_max 17
_diffrn_reflns_limit_l_min -17
_diffrn_reflns_number 4100
_diffrn_reflns_reduction_process 'Lp corrections applied'
_diffrn_reflns_theta_max 30
_diffrn_reflns_theta_min 2.15
_diffrn_standards_decay_% 2.5
_diffrn_standards_interval_count 150
_diffrn_standards_number 3
_exptl_absorpt_coefficient_mu 0.087
_exptl_absorpt_correction_type none
_exptl_crystal_colour colourless
_exptl_crystal_density_diffrn 1.194
_exptl_crystal_density_meas ?
_exptl_crystal_description prismatic
_exptl_crystal_F_000 516
_exptl_crystal_size_max 0.35
_exptl_crystal_size_mid 0.33
_exptl_crystal_size_min 0.05
_refine_diff_density_max 0.29
_refine_diff_density_min -0.14
_refine_ls_extinction_method none
_refine_ls_goodness_of_fit_obs 1.962
_refine_ls_hydrogen_treatment noref
_refine_ls_matrix_type full
_refine_ls_number_constraints 0
_refine_ls_number_parameters 316
_refine_ls_number_reflns 3256
_refine_ls_number_restraints 0
_refine_ls_R_factor_obs .039
_refine_ls_shift/esd_max <0.001
_refine_ls_shift/esd_mean 0.0000
_refine_ls_structure_factor_coef F
_refine_ls_weighting_details 'w = 1/[\s^2^(Fo) + 0.00006|Fo|^2^]'
_refine_ls_weighting_scheme calc
_refine_ls_wR_factor_obs .042
_reflns_number_observed 3256
_reflns_number_total 3830
_reflns_observed_criterion I>2\s(I)
_cod_data_source_file ob1005.cif
_cod_data_source_block C26H32N2O7
_cod_depositor_comments
;
The following automatic conversions were performed:

'_exptl_crystal_density_meas' value 'not measured' was changed to '?'
- the value is perceived as not measured.

Automatic conversion script
Id: cif_fix_values 3008 2015-01-20 13:52:24Z robertas 

The following automatic conversions were performed:

'_refine_ls_weighting_scheme' value 'w = 1/[\s^2^(Fo) +
0.00006|Fo|^2^]' was changed to 'calc'. New tag
'_refine_ls_weighting_details' was created. The value of the new tag
was set to 'w = 1/[\s^2^(Fo) + 0.00006|Fo|^2^]'.

Automatic conversion script
Id: cif_fix_values 3143 2015-03-26 13:38:13Z robertas 
;
_cod_original_cell_volume 1347.8(8)
_cod_original_sg_symbol_H-M 'P 21'
_cod_original_formula_sum 'C26 H32 N2 O7 '
_cod_database_code 2008600

loop_
_symmetry_equiv_pos_as_xyz
x,y,z
-x,1/2+y,-z

loop_
_atom_site_aniso_label
_atom_site_aniso_U_11
_atom_site_aniso_U_22
_atom_site_aniso_U_33
_atom_site_aniso_U_12
_atom_site_aniso_U_13
_atom_site_aniso_U_23
O9 .0376(6) .0418(8) .0254(5) -.0048(6) .0027(4) -.0051(5)
O10 .0401(7) .0329(6) .0226(5) .0031(6) -.0013(4) -.0003(5)
O18 .0614(9) .0365(7) .0291(6) .0122(7) -.0041(6) -.0028(6)
O20 .0508(8) .0432(8) .0289(6) -.0073(6) -.0092(5) .0028(6)
O21 .0405(7) .0320(6) .0283(6) -.0097(5) .0002(5) .0002(5)
O33 .0354(7) .0380(8) .0580(8) .0006(6) -.0122(6) .0017(7)
O34 .0303(6) .0605(9) .0300(6) -.0131(6) .0062(4) -.0045(6)
N3 .0321(7) .0296(7) .0196(6) -.0042(6) .0030(5) -.0002(5)
N6 .0283(6) .0259(7) .0205(6) -.0012(5) .0024(5) -.0007(5)
C1 .0251(7) .0284(8) .0257(7) -.0017(6) .0026(5) -.0003(6)
C2 .0280(7) .0262(8) .0224(7) -.0002(6) .0021(5) -.0014(6)
C4 .0358(9) .0332(8) .0223(7) -.0052(7) .0062(6) .0019(6)
C5 .0342(8) .0284(8) .0231(7) .0004(7) .0015(6) .0036(6)
C7 .0297(8) .0254(8) .0249(7) -.0006(6) .0030(5) .0002(6)
C8 .0325(8) .0265(8) .0274(7) -.0038(7) .0052(5) -.0017(7)
C11 .0293(8) .0363(9) .0378(9) .0031(7) .0012(7) -.0051(8)
C12 .0291(8) .0365(9) .0347(8) .0060(7) .0060(6) -.0052(7)
C13 .0361(9) .0389(10) .0340(8) .0064(8) .0068(7) .0016(8)
C14 .0381(9) .0408(9) .0276(8) .0068(8) .0034(7) -.0002(7)
C15 .0332(9) .0373(9) .0325(8) .0114(8) .0008(7) -.0037(7)
C16 .0430(10) .0393(10) .0317(8) .0098(9) .0078(7) .0047(8)
C17 .0425(10) .0440(10) .0297(8) .0112(9) .0083(7) -.0019(7)
C19 .0345(9) .0327(9) .0250(7) -.0039(7) .0058(6) -.0021(6)
C22 .0354(8) .0313(10) .0407(9) -.0095(7) .0066(7) -.0080(7)
C23 .0600(10) .0360(10) .0430(10) -.0128(9) .0137(9) -.0023(8)
C24 .0680(10) .0440(10) .0368(10) -.0090(10) .0047(9) -.0093(9)
C25 .0400(10) .0530(10) .097(2) -.0057(10) .0150(10) -.0080(10)
C26 .0291(8) .0316(9) .0264(8) .0019(7) .0047(6) -.0007(6)
C27 .0240(7) .0329(8) .0309(8) .0001(6) .0062(6) .0015(7)
C28 .0281(8) .0277(8) .0457(10) .0023(7) .0023(7) .0037(7)
C29 .0320(9) .0285(9) .0530(10) -.0033(7) .0006(7) -.0022(8)
C30 .0246(8) .0347(9) .0406(9) -.0026(7) .0023(6) .0033(7)
C31 .0282(8) .0287(8) .0396(9) .0045(7) .0043(6) .0028(7)
C32 .0291(8) .0288(9) .0345(8) -.0007(6) .0088(6) -.0016(7)
C35 .0293(9) .117(2) .0430(10) -.0230(10) .0023(7) -.0190(10)

loop_
_atom_site_label
_atom_site_fract_x
_atom_site_fract_y
_atom_site_fract_z
_atom_site_U_iso_or_equiv
_atom_site_thermal_displace_type
_atom_site_calc_flag
_atom_site_calc_attached_atom
_atom_site_refinement_flags
_atom_site_occupancy
O9 .15590(10) 1.1517(5) .57623(8) .0354(3) Uani d . . 1.00
O10 .13770(10) .8829(4) .46183(8) .0328(3) Uani d . . 1.00
O18 .2397(2) .2575(5) .11555(9) .0440(4) Uani d . . 1.00
O20 -.16030(10) .7773(4) .07718(9) .0432(4) Uani d . . 1.00
O21 -.08910(10) .6285(5) .19806(8) .0344(3) Uani d . . 1.00
O33 -.60420(10) 1.0341(4) .17240(10) .0466(4) Uani d . . 1.00
O34 .26600(10) 1.1409(4) .44776(8) .0402(3) Uani d . . 1.00
N3 .01800(10) .8210(5) .20489(9) .0273(3) Uani d . . 1.00
N6 .03860(10) 1.0177(5) .34052(9) .0252(3) Uani d . . 1.00
C1 .0926(2) .9019(5) .37380(10) .0267(4) Uani d . . 1.00
C2 .0967(2) .7894(5) .30320(10) .0259(4) Uani d . . 1.00
C4 .0414(2) .9513(5) .17200(10) .0303(4) Uani d . . 1.00
C5 -.0121(2) 1.0500(5) .23660(10) .0291(4) Uani d . . 1.00
C7 .0175(2) 1.1139(4) .41450(10) .0270(4) Uani d . . 1.00
C8 .1527(2) 1.1348(5) .49020(10) .0289(4) Uani d . . 1.00
C11 .2510(2) .7500(5) .30240(10) .0351(4) Uani d . . 1.00
C12 .2581(2) .6209(5) .25260(10) .0334(4) Uani d . . 1.00
C13 .2571(2) .6119(5) .15260(10) .0363(5) Uani d . . 1.00
C14 .2525(2) .4926(5) .10520(10) .0359(4) Uani d . . 1.00
C15 .2477(2) .3789(5) .15800(10) .0350(4) Uani d . . 1.00
C16 .2526(2) .3852(5) .25870(10) .0379(5) Uani d . . 1.00
C17 .2580(2) .5047(5) .30450(10) .0385(5) Uani d . . 1.00
C19 -.0846(2) .7430(5) .15430(10) .0307(4) Uani d . . 1.00
C22 -.1960(2) .5284(5) .16070(10) .0359(4) Uani d . . 1.00
C23 -.1581(2) .4222(5) .23710(10) .0462(6) Uani d . . 1.00
C24 -.1740(3) .4800(5) .06160(10) .0501(6) Uani d . . 1.00
C25 -.3419(2) .5807(5) .1607(2) .0629(7) Uani d . . 1.00
C26 -.1061(2) 1.0775(5) .46380(10) .0291(4) Uani d . . 1.00
C27 -.2427(2) 1.0646(5) .38980(10) .0291(4) Uani d . . 1.00
C28 -.2874(2) .9465(5) .34720(10) .0345(4) Uani d . . 1.00
C29 -.4084(2) .9372(5) .27430(10) .0388(5) Uani d . . 1.00
C30 -.4854(2) 1.0485(5) .24370(10) .0338(4) Uani d . . 1.00
C31 -.4423(2) 1.1682(5) .28550(10) .0325(4) Uani d . . 1.00
C32 -.3221(2) 1.1759(5) .35860(10) .0304(4) Uani d . . 1.00
C35 .4024(2) 1.1466(5) .51460(10) .0637(7) Uani d . . 1.00
H1 .0514 .7175 .3265 .0314 Uiso calc . . 1.00
H2 .1396 .9654 .1748 .0369 Uiso calc . . 1.00
H3 -.0076 .9629 .1062 .0369 Uiso calc . . 1.00
H4 .0208 1.1352 .2236 .0351 Uiso calc . . 1.00
H5 -.1127 1.0504 .2231 .0351 Uiso calc . . 1.00
H6 -.0057 1.1952 .3816 .0324 Uiso calc . . 1.00
H7 .2936 .8157 .2687 .0424 Uiso calc . . 1.00
H8 .3014 .7449 .3682 .0424 Uiso calc . . 1.00
H9 .2595 .6906 .1155 .0435 Uiso calc . . 1.00
H10 .2521 .4896 .0368 .0433 Uiso calc . . 1.00
H11 .2526 .3078 .2959 .0458 Uiso calc . . 1.00
H12 .2619 .5091 .3734 .0465 Uiso calc . . 1.00
H13 .2259 .2684 .0614 .0555 Uiso calc . . 1.00
H14 -.1661 .4556 .2996 .0558 Uiso calc . . 1.00
H15 -.0633 .3952 .2385 .0558 Uiso calc . . 1.00
H16 -.2199 .3508 .2207 .0558 Uiso calc . . 1.00
H17 -.1833 .5518 .0168 .0600 Uiso calc . . 1.00
H18 -.0823 .4441 .0679 .0600 Uiso calc . . 1.00
H19 -.2429 .4164 .0378 .0600 Uiso calc . . 1.00
H20 -.3503 .6039 .2255 .0737 Uiso calc . . 1.00
H21 -.4102 .5168 .1359 .0737 Uiso calc . . 1.00
H22 -.3577 .6567 .1200 .0737 Uiso calc . . 1.00
H23 -.0859 .9971 .4970 .0353 Uiso calc . . 1.00
H24 -.1171 1.1439 .5101 .0353 Uiso calc . . 1.00
H25 -.2346 .8708 .3679 .0419 Uiso calc . . 1.00
H26 -.4377 .8557 .2459 .0462 Uiso calc . . 1.00
H27 -.4947 1.2457 .2639 .0390 Uiso calc . . 1.00
H28 -.2937 1.2585 .3881 .0369 Uiso calc . . 1.00
H29 -.6408 1.1044 .1559 .0555 Uiso calc . . 1.00
H30 .4132 1.0711 .5556 .0745 Uiso calc . . 1.00
H31 .4761 1.1517 .4797 .0745 Uiso calc . . 1.00
H32 .4045 1.2222 .5561 .0745 Uiso calc . . 1.00

loop_
_atom_type_symbol
_atom_type_scat_dispersion_real
_atom_type_scat_dispersion_imag
_atom_type_scat_source
C 0.003 0.002
;
International Tables for Crystallography
(1992, Vol. C, Tables 4.2.6.8 and 6.1.1.1)
;
H 0.000 0.000
;
International Tables for Crystallography
(1992, Vol. C, Table 6.1.1.2)
;
O 0.011 0.006
;
International Tables for Crystallography
(1992, Vol. C, Tables 4.2.6.8 and 6.1.1.1)
;
N 0.006 0.003
;
International Tables for Crystallography
(1992, Vol. C, Tables 4.2.6.8 and 6.1.1.1)
;

loop_
_geom_angle_atom_site_label_1
_geom_angle_atom_site_label_2
_geom_angle_atom_site_label_3
_geom_angle_site_symmetry_1
_geom_angle_site_symmetry_2
_geom_angle_site_symmetry_3
_geom_angle
_geom_angle_publ_flag
C15 O18 H13 1_555 1_555 1_555 106.4(5) no
C19 O21 C22 1_555 1_555 1_555 122.4(2) no
C30 O33 H29 1_555 1_555 1_555 111.3(3) no
C8 O34 C35 1_555 1_555 1_555 115.7(2) no
C2 N3 C4 1_555 1_555 1_555 114.6(2) yes
C2 N3 C19 1_555 1_555 1_555 123.2(2) yes
C4 N3 C19 1_555 1_555 1_555 121.5(2) yes
C1 N6 C5 1_555 1_555 1_555 124.9(2) yes
C1 N6 C7 1_555 1_555 1_555 116.8(2) yes
C5 N6 C7 1_555 1_555 1_555 118.1(2) yes
O10 C1 N6 1_555 1_555 1_555 121.4(2) yes
O10 C1 C2 1_555 1_555 1_555 118.2(2) yes
N6 C1 C2 1_555 1_555 1_555 120.4(2) yes
N3 C2 C1 1_555 1_555 1_555 111.1(2) yes
N3 C2 C11 1_555 1_555 1_555 112.3(2) yes
N3 C2 H1 1_555 1_555 1_555 107.5(2) no
C1 C2 C11 1_555 1_555 1_555 110.3(2) yes
C1 C2 H1 1_555 1_555 1_555 107.5(3) no
C11 C2 H1 1_555 1_555 1_555 107.9(3) no
N3 C4 C5 1_555 1_555 1_555 109.9(2) yes
N3 C4 H2 1_555 1_555 1_555 110.0(4) no
N3 C4 H3 1_555 1_555 1_555 109.9(4) no
C5 C4 H2 1_555 1_555 1_555 108.9(4) no
C5 C4 H3 1_555 1_555 1_555 109.0(4) no
H2 C4 H3 1_555 1_555 1_555 109.2(3) no
N6 C5 C4 1_555 1_555 1_555 110.2(2) yes
N6 C5 H4 1_555 1_555 1_555 109.3(2) no
N6 C5 H5 1_555 1_555 1_555 109.3(2) no
C4 C5 H4 1_555 1_555 1_555 109.7(3) no
C4 C5 H5 1_555 1_555 1_555 109.6(3) no
H4 C5 H5 1_555 1_555 1_555 108.7(5) no
N6 C7 C8 1_555 1_555 1_555 111.3(2) no
N6 C7 C26 1_555 1_555 1_555 112.0(2) no
N6 C7 H6 1_555 1_555 1_555 107.6(2) no
C8 C7 C26 1_555 1_555 1_555 111.2(2) no
C8 C7 H6 1_555 1_555 1_555 107.3(2) no
C26 C7 H6 1_555 1_555 1_555 107.2(2) no
O9 C8 O34 1_555 1_555 1_555 124.3(2) no
O9 C8 C7 1_555 1_555 1_555 124.2(2) no
O34 C8 C7 1_555 1_555 1_555 111.4(2) no
C2 C11 C12 1_555 1_555 1_555 111.2(2) no
C2 C11 H7 1_555 1_555 1_555 108.9(3) no
C2 C11 H8 1_555 1_555 1_555 108.9(2) no
C12 C11 H7 1_555 1_555 1_555 109.5(3) no
C12 C11 H8 1_555 1_555 1_555 109.5(4) no
H7 C11 H8 1_555 1_555 1_555 108.8(4) no
C11 C12 C13 1_555 1_555 1_555 121.7(2) no
C11 C12 C17 1_555 1_555 1_555 120.8(2) no
C13 C12 C17 1_555 1_555 1_555 117.4(2) no
C12 C13 C14 1_555 1_555 1_555 121.7(2) no
C12 C13 H9 1_555 1_555 1_555 119.0(3) no
C14 C13 H9 1_555 1_555 1_555 119.3(3) no
C13 C14 C15 1_555 1_555 1_555 119.6(2) no
C13 C14 H10 1_555 1_555 1_555 119.8(5) no
C15 C14 H10 1_555 1_555 1_555 120.6(5) no
O18 C15 C14 1_555 1_555 1_555 122.7(2) no
O18 C15 C16 1_555 1_555 1_555 117.5(2) no
C14 C15 C16 1_555 1_555 1_555 119.7(2) no
C15 C16 C17 1_555 1_555 1_555 119.8(3) no
C15 C16 H11 1_555 1_555 1_555 120.3(3) no
C17 C16 H11 1_555 1_555 1_555 119.9(3) no
C12 C17 C16 1_555 1_555 1_555 121.8(2) no
C12 C17 H12 1_555 1_555 1_555 118.5(5) no
C16 C17 H12 1_555 1_555 1_555 119.8(5) no
O20 C19 O21 1_555 1_555 1_555 126.1(2) no
O20 C19 N3 1_555 1_555 1_555 122.4(2) no
O21 C19 N3 1_555 1_555 1_555 111.6(2) no
O21 C22 C23 1_555 1_555 1_555 101.2(2) no
O21 C22 C24 1_555 1_555 1_555 109.8(2) no
O21 C22 C25 1_555 1_555 1_555 109.9(2) no
C23 C22 C24 1_555 1_555 1_555 110.2(2) no
C23 C22 C25 1_555 1_555 1_555 110.8(2) no
C24 C22 C25 1_555 1_555 1_555 114.2(2) no
C22 C23 H14 1_555 1_555 1_555 109.3(4) no
C22 C23 H15 1_555 1_555 1_555 109.0(4) no
C22 C23 H16 1_555 1_555 1_555 109.4(3) no
H14 C23 H15 1_555 1_555 1_555 109.3(3) no
H14 C23 H16 1_555 1_555 1_555 110.0(4) no
H15 C23 H16 1_555 1_555 1_555 109.9(6) no
C22 C24 H17 1_555 1_555 1_555 109.1(3) no
C22 C24 H18 1_555 1_555 1_555 109.5(3) no
C22 C24 H19 1_555 1_555 1_555 109.5(3) no
H17 C24 H18 1_555 1_555 1_555 109.2(4) no
H17 C24 H19 1_555 1_555 1_555 109.3(3) no
H18 C24 H19 1_555 1_555 1_555 110.2(7) no
C22 C25 H20 1_555 1_555 1_555 109.8(3) no
C22 C25 H21 1_555 1_555 1_555 109.7(4) no
C22 C25 H22 1_555 1_555 1_555 109.4(3) no
H20 C25 H21 1_555 1_555 1_555 109.9(4) no
H20 C25 H22 1_555 1_555 1_555 108.9(6) no
H21 C25 H22 1_555 1_555 1_555 109.2(4) no
C7 C26 C27 1_555 1_555 1_555 111.5(2) no
C7 C26 H23 1_555 1_555 1_555 109.0(2) no
C7 C26 H24 1_555 1_555 1_555 108.8(3) no
C27 C26 H23 1_555 1_555 1_555 109.1(3) no
C27 C26 H24 1_555 1_555 1_555 109.0(2) no
H23 C26 H24 1_555 1_555 1_555 109.4(2) no
C26 C27 C28 1_555 1_555 1_555 121.8(2) no
C26 C27 C32 1_555 1_555 1_555 119.6(2) no
C28 C27 C32 1_555 1_555 1_555 118.5(2) no
C27 C28 C29 1_555 1_555 1_555 121.4(2) no
C27 C28 H25 1_555 1_555 1_555 119.0(3) no
C29 C28 H25 1_555 1_555 1_555 119.7(3) no
C28 C29 C30 1_555 1_555 1_555 119.5(2) no
C28 C29 H26 1_555 1_555 1_555 120.3(3) no
C30 C29 H26 1_555 1_555 1_555 120.1(3) no
O33 C30 C29 1_555 1_555 1_555 117.3(2) no
O33 C30 C31 1_555 1_555 1_555 122.7(2) no
C29 C30 C31 1_555 1_555 1_555 120.0(2) no
C30 C31 C32 1_555 1_555 1_555 119.9(2) no
C30 C31 H27 1_555 1_555 1_555 120.3(3) no
C32 C31 H27 1_555 1_555 1_555 119.9(3) no
C27 C32 C31 1_555 1_555 1_555 120.8(2) no
C27 C32 H28 1_555 1_555 1_555 119.7(3) no
C31 C32 H28 1_555 1_555 1_555 119.5(3) no
O34 C35 H30 1_555 1_555 1_555 109.2(3) no
O34 C35 H31 1_555 1_555 1_555 110.7(2) no
O34 C35 H32 1_555 1_555 1_555 109.0(3) no
H30 C35 H31 1_555 1_555 1_555 110.4(6) no
H30 C35 H32 1_555 1_555 1_555 107.9(3) no
H31 C35 H32 1_555 1_555 1_555 109.5(6) no

loop_
_geom_bond_atom_site_label_1
_geom_bond_atom_site_label_2
_geom_bond_site_symmetry_1
_geom_bond_site_symmetry_2
_geom_bond_distance
_geom_bond_publ_flag
O9 C8 1_555 1_555 1.202(3) no
O10 C1 1_555 1_555 1.233(2) yes
O18 C15 1_555 1_555 1.374(3) no
O20 C19 1_555 1_555 1.227(3) no
O21 C19 1_555 1_555 1.326(3) no
O21 C22 1_555 1_555 1.477(3) no
O33 C30 1_555 1_555 1.372(3) no
O34 C8 1_555 1_555 1.338(3) no
O34 C35 1_555 1_555 1.459(3) no
N3 C2 1_555 1_555 1.467(3) yes
N3 C4 1_555 1_555 1.443(3) yes
N3 C19 1_555 1_555 1.360(3) yes
N6 C1 1_555 1_555 1.342(3) yes
N6 C5 1_555 1_555 1.470(3) yes
N6 C7 1_555 1_555 1.466(3) yes
C1 C2 1_555 1_555 1.519(3) yes
C2 C11 1_555 1_555 1.544(3) yes
C4 C5 1_555 1_555 1.508(3) yes
C7 C8 1_555 1_555 1.527(3) no
C7 C26 1_555 1_555 1.530(3) no
C11 C12 1_555 1_555 1.501(4) no
C12 C13 1_555 1_555 1.391(3) no
C12 C17 1_555 1_555 1.392(4) no
C13 C14 1_555 1_555 1.386(4) no
C14 C15 1_555 1_555 1.382(4) no
C15 C16 1_555 1_555 1.392(3) no
C16 C17 1_555 1_555 1.377(4) no
C22 C23 1_555 1_555 1.516(4) no
C22 C24 1_555 1_555 1.515(4) no
C22 C25 1_555 1_555 1.507(4) no
C26 C27 1_555 1_555 1.514(3) no
C27 C28 1_555 1_555 1.381(3) no
C27 C32 1_555 1_555 1.395(3) no
C28 C29 1_555 1_555 1.394(3) no
C29 C30 1_555 1_555 1.383(4) no
C30 C31 1_555 1_555 1.387(4) no
C31 C32 1_555 1_555 1.390(3) no

loop_
_geom_hbond_atom_site_label_D
_geom_hbond_atom_site_label_H
_geom_hbond_atom_site_label_A
_geom_hbond_site_symmetry_A
_geom_hbond_distance_DH
_geom_hbond_distance_HA
_geom_hbond_distance_DA
_geom_hbond_angle_DHA
O18 H13 O20 2_545 0.747 1.911 2.648(2) 170
O33 H29 O18 1_465 0.816 1.964 2.771(3) 170

loop_
_geom_torsion_atom_site_label_1
_geom_torsion_atom_site_label_2
_geom_torsion_atom_site_label_3
_geom_torsion_atom_site_label_4
_geom_torsion_site_symmetry_1
_geom_torsion_site_symmetry_2
_geom_torsion_site_symmetry_3
_geom_torsion_site_symmetry_4
_geom_torsion
_geom_torsion_publ_flag
O9 C8 O34 C35 1_555 1_555 1_555 1_555 10.6(7) no
O9 C8 C7 N6 1_555 1_555 1_555 1_555 -142.2(5) no
O9 C8 C7 C26 1_555 1_555 1_555 1_555 -16.6(7) no
O10 C1 N6 C5 1_555 1_555 1_555 1_555 177.5(2) yes
O10 C1 N6 C7 1_555 1_555 1_555 1_555 -8.4(3) yes
O10 C1 C2 N3 1_555 1_555 1_555 1_555 170.3(2) yes
O10 C1 C2 C11 1_555 1_555 1_555 1_555 -64.5(3) yes
O18 C15 C14 C13 1_555 1_555 1_555 1_555 178.4(2) no
O18 C15 C16 C17 1_555 1_555 1_555 1_555 -178.8(2) no
O20 C19 O21 C22 1_555 1_555 1_555 1_555 -4.0(4) no
O20 C19 N3 C2 1_555 1_555 1_555 1_555 171.6(3) yes
O20 C19 N3 C4 1_555 1_555 1_555 1_555 1.7(4) yes
O21 C19 N3 C2 1_555 1_555 1_555 1_555 -9.3(4) no
O21 C19 N3 C4 1_555 1_555 1_555 1_555 -179.1(2) no
O33 C30 C29 C28 1_555 1_555 1_555 1_555 -179.5(2) no
O33 C30 C31 C32 1_555 1_555 1_555 1_555 179.0(2) no
O34 C8 C7 N6 1_555 1_555 1_555 1_555 42.0(5) no
O34 C8 C7 C26 1_555 1_555 1_555 1_555 167.6(4) no
N3 C2 C1 N6 1_555 1_555 1_555 1_555 -8.5(3) yes
N3 C2 C11 C12 1_555 1_555 1_555 1_555 -68.9(4) no
N3 C4 C5 N6 1_555 1_555 1_555 1_555 47.6(2) yes
N3 C19 O21 C22 1_555 1_555 1_555 1_555 176.8(2) no
N6 C1 C2 C11 1_555 1_555 1_555 1_555 116.7(2) yes
N6 C7 C26 C27 1_555 1_555 1_555 1_555 -58.3(4) no
C1 N6 C5 C4 1_555 1_555 1_555 1_555 -15.9(3) yes
C1 N6 C7 C8 1_555 1_555 1_555 1_555 53.0(3) yes
C1 N6 C7 C26 1_555 1_555 1_555 1_555 -72.1(2) no
C1 C2 N3 C4 1_555 1_555 1_555 1_555 42.8(2) yes
C1 C2 N3 C19 1_555 1_555 1_555 1_555 -127.7(3) yes
C1 C2 C11 C12 1_555 1_555 1_555 1_555 166.5(2) yes
C2 N3 C4 C5 1_555 1_555 1_555 1_555 -64.1(2) yes
C2 C1 N6 C5 1_555 1_555 1_555 1_555 -3.8(3) yes
C2 C1 N6 C7 1_555 1_555 1_555 1_555 170.3(2) yes
C2 C11 C12 C13 1_555 1_555 1_555 1_555 90.8(3) no
C2 C11 C12 C17 1_555 1_555 1_555 1_555 -85.6(2) no
C4 N3 C2 C11 1_555 1_555 1_555 1_555 -81.3(4) yes
C4 C5 N6 C7 1_555 1_555 1_555 1_555 170.0(2) yes
C5 N6 C7 C8 1_555 1_555 1_555 1_555 -132.4(3) yes
C5 N6 C7 C26 1_555 1_555 1_555 1_555 102.5(3) no
C5 C4 N3 C19 1_555 1_555 1_555 1_555 106.5(2) yes
C7 C8 O34 C35 1_555 1_555 1_555 1_555 -173.6(4) no
C7 C26 C27 C28 1_555 1_555 1_555 1_555 92.5(4) no
C7 C26 C27 C32 1_555 1_555 1_555 1_555 -83.5(3) no
C8 C7 C26 C27 1_555 1_555 1_555 1_555 176.5(4) no
C11 C2 N3 C19 1_555 1_555 1_555 1_555 108.2(3) yes
C11 C12 C13 C14 1_555 1_555 1_555 1_555 -174.9(2) no
C11 C12 C17 C16 1_555 1_555 1_555 1_555 174.5(2) no
C12 C13 C14 C15 1_555 1_555 1_555 1_555 0.5(3) no
C12 C17 C16 C15 1_555 1_555 1_555 1_555 0.3(3) no
C13 C12 C17 C16 1_555 1_555 1_555 1_555 -2.0(3) no
C13 C14 C15 C16 1_555 1_555 1_555 1_555 -2.2(3) no
C14 C13 C12 C17 1_555 1_555 1_555 1_555 1.6(3) no
C14 C15 C16 C17 1_555 1_555 1_555 1_555 1.8(3) no
C19 O21 C22 C23 1_555 1_555 1_555 1_555 -178.2(2) no
C19 O21 C22 C24 1_555 1_555 1_555 1_555 65.4(4) no
C19 O21 C22 C25 1_555 1_555 1_555 1_555 -61.0(3) no
C26 C27 C28 C29 1_555 1_555 1_555 1_555 -175.7(2) no
C26 C27 C32 C31 1_555 1_555 1_555 1_555 175.3(2) no
C27 C28 C29 C30 1_555 1_555 1_555 1_555 0.0(3) no
C27 C32 C31 C30 1_555 1_555 1_555 1_555 0.9(3) no
C28 C27 C32 C31 1_555 1_555 1_555 1_555 -0.8(3) no
C28 C29 C30 C31 1_555 1_555 1_555 1_555 0.0(3) no
C29 C28 C27 C32 1_555 1_555 1_555 1_555 0.4(3) no
C29 C30 C31 C32 1_555 1_555 1_555 1_555 -0.4(3) no
